data_7207330
loop_
_publ_author_name
'Bai, Yan'
'Wang, Jun-Li'
'Dang, Dong-Bin'
'Li, Meng-Meng'
'Niu, Jing-Yang'

_publ_section_title
;
 Assembly of four d10-metal inorganic--organic hybrid coordination
 polymers based on bipyrazine imine-based ligand: Synthesis, crystal
 structures and luminescent properties
;
_journal_issue 5
_journal_name_full CrystEngComm
_journal_page_first 1575
_journal_paper_doi 10.1039/c1ce06030a
_journal_volume 14
_journal_year 2012
_chemical_formula_sum 'C12 H14 Ag2 N8 O7'
_chemical_formula_weight 598.05
_chemical_name_systematic
;
?
;
_space_group_IT_number 15
_symmetry_cell_setting monoclinic
_symmetry_space_group_name_Hall '-C 2yc'
_symmetry_space_group_name_H-M 'C 1 2/c 1'
_atom_sites_solution_hydrogens geom
_atom_sites_solution_primary direct
_atom_sites_solution_secondary difmap
_audit_creation_method SHELXL-97
_cell_angle_alpha 90.00
_cell_angle_beta 105.230(10)
_cell_angle_gamma 90.00
_cell_formula_units_Z 4
_cell_length_a 12.2040(10)
_cell_length_b 8.1960(10)
_cell_length_c 18.415(2)
_cell_measurement_reflns_used 1198
_cell_measurement_temperature 296(2)
_cell_measurement_theta_max 23.29
_cell_measurement_theta_min 3.07
_cell_volume 1777.3(3)
_computing_cell_refinement 'Bruker SMART'
_computing_data_collection 'Bruker SMART'
_computing_data_reduction 'Bruker SAINT'
_computing_molecular_graphics 'Bruker SHELXTL'
_computing_publication_material 'Bruker SHELXTL'
_computing_structure_refinement 'SHELXL-97 (Sheldrick, 1997)'
_computing_structure_solution 'SHELXS-97 (Sheldrick, 1990)'
_diffrn_ambient_temperature 296(2)
_diffrn_measured_fraction_theta_full 0.999
_diffrn_measured_fraction_theta_max 0.999
_diffrn_measurement_device_type 'CCD area detector'
_diffrn_measurement_method 'phi and omega scans'
_diffrn_radiation_monochromator graphite
_diffrn_radiation_source 'fine-focus sealed tube'
_diffrn_radiation_type MoK\a
_diffrn_radiation_wavelength 0.71073
_diffrn_reflns_av_R_equivalents 0.0263
_diffrn_reflns_av_sigmaI/netI 0.0314
_diffrn_reflns_limit_h_max 14
_diffrn_reflns_limit_h_min -14
_diffrn_reflns_limit_k_max 9
_diffrn_reflns_limit_k_min -9
_diffrn_reflns_limit_l_max 22
_diffrn_reflns_limit_l_min -16
_diffrn_reflns_number 4609
_diffrn_reflns_theta_full 25.50
_diffrn_reflns_theta_max 25.50
_diffrn_reflns_theta_min 2.29
_exptl_absorpt_coefficient_mu 2.262
_exptl_absorpt_correction_T_max 0.8054
_exptl_absorpt_correction_T_min 0.6997
_exptl_absorpt_correction_type multi-scan
_exptl_crystal_colour yellow
_exptl_crystal_density_diffrn 2.235
_exptl_crystal_density_method 'not measured'
_exptl_crystal_description block
_exptl_crystal_F_000 1168
_exptl_crystal_size_max 0.17
_exptl_crystal_size_mid 0.13
_exptl_crystal_size_min 0.10
_refine_diff_density_max 0.966
_refine_diff_density_min -0.701
_refine_diff_density_rms 0.102
_refine_ls_extinction_method none
_refine_ls_goodness_of_fit_ref 1.044
_refine_ls_hydrogen_treatment constr
_refine_ls_matrix_type full
_refine_ls_number_parameters 132
_refine_ls_number_reflns 1652
_refine_ls_number_restraints 6
_refine_ls_restrained_S_all 1.074
_refine_ls_R_factor_all 0.0529
_refine_ls_R_factor_gt 0.0361
_refine_ls_shift/su_max 0.000
_refine_ls_shift/su_mean 0.000
_refine_ls_structure_factor_coef Fsqd
_refine_ls_weighting_details 'calc w=1/[\s^2^(Fo^2^)+(0.0344P)^2^+9.1151P] where P=(Fo^2^+2Fc^2^)/3'
_refine_ls_weighting_scheme calc
_refine_ls_wR_factor_gt 0.0837
_refine_ls_wR_factor_ref 0.0901
_reflns_number_gt 1255
_reflns_number_total 1652
_reflns_threshold_expression >2sigma(I)
_cod_data_source_file c1ce06030a.txt
_cod_data_source_block 1
_cod_depositor_comments
;
The following automatic conversions were performed:

'_symmetry_cell_setting' value 'Monoclinic' changed to 'monoclinic'
according to /home/saulius/struct/CIF-dictionaries/cif_core.dic
dictionary named 'cif_core.dic' version 2.4.1 from 2010-06-29.

Automatic conversion script
Id: cif_fix_values 1715 2011-07-08 13:25:40Z adriana 
;
_cod_original_sg_symbol_H-M C2/c
_cod_database_code 7207330

loop_
_symmetry_equiv_pos_as_xyz
'x, y, z'
'-x, y, -z+1/2'
'x+1/2, y+1/2, z'
'-x+1/2, y+1/2, -z+1/2'
'-x, -y, -z'
'x, -y, z-1/2'
'-x+1/2, -y+1/2, -z'
'x+1/2, -y+1/2, z-1/2'

loop_
_atom_site_label
_atom_site_type_symbol
_atom_site_fract_x
_atom_site_fract_y
_atom_site_fract_z
_atom_site_U_iso_or_equiv
_atom_site_adp_type
_atom_site_occupancy
_atom_site_symmetry_multiplicity
_atom_site_calc_flag
_atom_site_refinement_flags
Ag1 Ag 0.96733(4) 0.25920(5) 0.61100(3) 0.04693(19) Uani 1 1 d .
N1 N 1.1146(4) 0.0865(5) 0.6010(3) 0.0355(10) Uani 1 1 d .
N2 N 1.0242(4) 0.0720(5) 0.7193(2) 0.0340(10) Uani 1 1 d .
N3 N 1.3022(4) -0.1045(6) 0.6000(3) 0.0393(11) Uani 1 1 d .
C1 C 1.1598(5) 0.0849(7) 0.5433(3) 0.0405(13) Uani 1 1 d .
H1A H 1.1280 0.1508 0.5020 0.049 Uiso 1 1 calc R
C2 C 1.2529(4) -0.0113(7) 0.5417(3) 0.0412(13) Uani 1 1 d .
H2A H 1.2809 -0.0103 0.4994 0.049 Uiso 1 1 calc R
C3 C 1.2568(4) -0.1026(7) 0.6584(3) 0.0378(13) Uani 1 1 d .
H3A H 1.2895 -0.1672 0.6999 0.045 Uiso 1 1 calc R
C4 C 1.1633(4) -0.0092(6) 0.6600(3) 0.0307(11) Uani 1 1 d .
C5 C 1.1126(4) -0.0146(6) 0.7254(3) 0.0299(11) Uani 1 1 d .
C6 C 1.1642(5) -0.1234(9) 0.7899(4) 0.0558(17) Uani 1 1 d .
H6A H 1.1224 -0.1146 0.8272 0.084 Uiso 1 1 calc R
H6B H 1.2417 -0.0916 0.8115 0.084 Uiso 1 1 calc R
H6C H 1.1620 -0.2342 0.7727 0.084 Uiso 1 1 calc R
N4 N 1.0550(5) 0.6289(7) 0.5846(4) 0.0638(14) Uani 1 1 d U
O1 O 1.0969(4) 0.4924(6) 0.5926(3) 0.0813(13) Uani 1 1 d U
O2 O 0.9887(5) 0.6830(8) 0.6187(3) 0.0903(18) Uani 1 1 d .
O3 O 1.0765(5) 0.7177(7) 0.5361(3) 0.0761(15) Uani 1 1 d .
O1W O 1.0000 0.4756(10) 0.7500 0.127(4) Uani 1 2 d S
H1WA H 0.9967 0.5352 0.7117 0.153 Uiso 1 1 d R

loop_
_atom_site_aniso_label
_atom_site_aniso_U_11
_atom_site_aniso_U_22
_atom_site_aniso_U_33
_atom_site_aniso_U_23
_atom_site_aniso_U_13
_atom_site_aniso_U_12
Ag1 0.0395(3) 0.0456(3) 0.0621(3) 0.0105(2) 0.0248(2) 0.0194(2)
N1 0.033(2) 0.036(2) 0.042(3) 0.005(2) 0.018(2) 0.0076(19)
N2 0.034(2) 0.032(2) 0.042(3) 0.0031(19) 0.0200(19) 0.0024(19)
N3 0.034(2) 0.048(3) 0.039(3) 0.005(2) 0.016(2) 0.010(2)
C1 0.041(3) 0.042(3) 0.044(3) 0.014(3) 0.020(3) 0.012(2)
C2 0.036(3) 0.051(3) 0.042(3) 0.007(3) 0.020(3) 0.011(3)
C3 0.030(3) 0.042(3) 0.043(3) 0.007(3) 0.015(2) 0.007(2)
C4 0.027(3) 0.028(3) 0.039(3) 0.002(2) 0.012(2) -0.002(2)
C5 0.027(3) 0.031(3) 0.032(3) -0.001(2) 0.008(2) -0.002(2)
C6 0.039(3) 0.081(5) 0.049(4) 0.017(3) 0.015(3) 0.018(3)
N4 0.047(3) 0.040(3) 0.106(4) 0.003(3) 0.024(3) 0.001(2)
O1 0.060(3) 0.056(2) 0.126(4) 0.012(3) 0.021(3) 0.006(2)
O2 0.106(4) 0.086(4) 0.103(5) -0.009(3) 0.071(4) -0.003(3)
O3 0.084(4) 0.078(4) 0.067(3) -0.004(3) 0.020(3) -0.006(3)
O1W 0.187(10) 0.073(6) 0.090(7) 0.000 -0.021(6) 0.000

loop_
_atom_type_symbol
_atom_type_description
_atom_type_scat_dispersion_real
_atom_type_scat_dispersion_imag
_atom_type_scat_source
C C 0.0033 0.0016 'International Tables Vol C Tables 4.2.6.8 and 6.1.1.4'
H H 0.0000 0.0000 'International Tables Vol C Tables 4.2.6.8 and 6.1.1.4'
N N 0.0061 0.0033 'International Tables Vol C Tables 4.2.6.8 and 6.1.1.4'
O O 0.0106 0.0060 'International Tables Vol C Tables 4.2.6.8 and 6.1.1.4'
Ag Ag -0.8971 1.1015 'International Tables Vol C Tables 4.2.6.8 and 6.1.1.4'

loop_
_geom_angle_atom_site_label_1
_geom_angle_atom_site_label_2
_geom_angle_atom_site_label_3
_geom_angle
_geom_angle_site_symmetry_1
_geom_angle_site_symmetry_3
N3 Ag1 N1 167.83(16) 3_455 .
N3 Ag1 N2 115.70(15) 3_455 .
N1 Ag1 N2 68.12(14) . .
N3 Ag1 O1 100.71(16) 3_455 .
N1 Ag1 O1 85.82(16) . .
N2 Ag1 O1 121.28(16) . .
C1 N1 C4 117.1(4) . .
C1 N1 Ag1 124.3(3) . .
C4 N1 Ag1 118.4(3) . .
C5 N2 N2 117.1(5) . 2_756
C5 N2 Ag1 118.1(3) . .
N2 N2 Ag1 124.1(3) 2_756 .
C2 N3 C3 116.7(5) . .
C2 N3 Ag1 124.1(4) . 3_545
C3 N3 Ag1 118.8(4) . 3_545
N1 C1 C2 122.6(5) . .
N1 C1 H1A 118.7 . .
C2 C1 H1A 118.7 . .
N3 C2 C1 120.7(5) . .
N3 C2 H2A 119.7 . .
C1 C2 H2A 119.7 . .
N3 C3 C4 123.1(5) . .
N3 C3 H3A 118.5 . .
C4 C3 H3A 118.5 . .
N1 C4 C3 119.8(5) . .
N1 C4 C5 118.7(4) . .
C3 C4 C5 121.5(5) . .
N2 C5 C6 125.2(5) . .
N2 C5 C4 115.8(4) . .
C6 C5 C4 118.9(5) . .
C5 C6 H6A 109.5 . .
C5 C6 H6B 109.5 . .
H6A C6 H6B 109.5 . .
C5 C6 H6C 109.5 . .
H6A C6 H6C 109.5 . .
H6B C6 H6C 109.5 . .
O1 N4 O2 125.4(7) . .
O1 N4 O3 117.7(7) . .
O2 N4 O3 116.8(6) . .
N4 O1 Ag1 116.5(4) . .

loop_
_geom_bond_atom_site_label_1
_geom_bond_atom_site_label_2
_geom_bond_distance
_geom_bond_site_symmetry_2
Ag1 N3 2.266(4) 3_455
Ag1 N1 2.333(4) .
Ag1 N2 2.467(4) .
Ag1 O1 2.559(5) .
N1 C1 1.320(7) .
N1 C4 1.346(6) .
N2 C5 1.271(6) .
N2 N2 1.406(8) 2_756
N3 C2 1.326(7) .
N3 C3 1.334(7) .
N3 Ag1 2.266(4) 3_545
C1 C2 1.389(7) .
C1 H1A 0.9300 .
C2 H2A 0.9300 .
C3 C4 1.381(7) .
C3 H3A 0.9300 .
C4 C5 1.491(7) .
C5 C6 1.487(7) .
C6 H6A 0.9600 .
C6 H6B 0.9600 .
C6 H6C 0.9600 .
N4 O1 1.223(7) .
N4 O2 1.229(7) .
N4 O3 1.234(7) .
O1W H1WA 0.8500 .
